data_4510526
loop_
_publ_author_name
'Xiao, Bin'
'Dellen, Jakob'
'Schlenz, Hartmut'
'Bosbach, Dirk'
'Suleimanov, Evgeny V.'
'Alekseev, Evgeny V.'

_publ_section_title
;
 Unexpected Structural Complexity in Cesium Thorium Molybdates
;
_journal_issue 5
_journal_name_full 'Crystal Growth &amp; Design'
_journal_page_first 2677
_journal_paper_doi 10.1021/cg500418e
_journal_volume 14
_journal_year 2014
_chemical_formula_moiety 'Mo4 O16 Th, 4(Cs)'
_chemical_formula_sum 'Cs4 Mo4 O16 Th'
_chemical_formula_weight 1403.44
_chemical_name_systematic
;
 ?
;
_space_group_IT_number 13
_symmetry_cell_setting monoclinic
_symmetry_space_group_name_Hall '-P 2yc'
_symmetry_space_group_name_H-M 'P 1 2/c 1'
_atom_sites_solution_primary direct
_atom_sites_solution_secondary difmap
_audit_creation_method SHELXL-97
_cell_angle_alpha 90.00
_cell_angle_beta 90.146(6)
_cell_angle_gamma 90.00
_cell_formula_units_Z 2
_cell_length_a 12.6902(6)
_cell_length_b 6.6202(3)
_cell_length_c 11.4593(7)
_cell_measurement_reflns_used 808
_cell_measurement_temperature 293(2)
_cell_measurement_theta_max 28.9983
_cell_measurement_theta_min 3.2041
_cell_volume 962.71(9)
_computing_cell_refinement
;
'Tue Mar 19 10:06:31 2013'
;
_computing_data_collection
;
'Tue Mar 19 10:06:31 2013'
;
_computing_data_reduction
;
'Tue Mar 19 10:06:31 2013'
;
_computing_structure_refinement 'SHELXL-97 (Sheldrick, 1997)'
_computing_structure_solution 'SHELXS-97 (Sheldrick, 1990)'
_diffrn_ambient_temperature 293(2)
_diffrn_detector_area_resol_mean 15.9834
_diffrn_measured_fraction_theta_full 0.978
_diffrn_measured_fraction_theta_max 0.978
_diffrn_measurement_device_type 'SuperNova, Dual, Cu at zero, Eos'
_diffrn_measurement_method '\w scans'
_diffrn_radiation_monochromator graphite
_diffrn_radiation_source 'fine-focus sealed tube'
_diffrn_radiation_type MoK\a
_diffrn_radiation_wavelength 0.71073
_diffrn_reflns_av_R_equivalents 0.0569
_diffrn_reflns_av_sigmaI/netI 0.0324
_diffrn_reflns_limit_h_max 21
_diffrn_reflns_limit_h_min -21
_diffrn_reflns_limit_k_max 11
_diffrn_reflns_limit_k_min -11
_diffrn_reflns_limit_l_max 19
_diffrn_reflns_limit_l_min -19
_diffrn_reflns_number 39421
_diffrn_reflns_theta_full 37.44
_diffrn_reflns_theta_max 37.44
_diffrn_reflns_theta_min 3.08
_exptl_absorpt_coefficient_mu 17.750
_exptl_absorpt_correction_T_max 1.00000
_exptl_absorpt_correction_T_min 0.61078
_exptl_absorpt_correction_type multi-scan
_exptl_absorpt_process_details
;
'Tue Mar 19 10:06:31 2013'
;
_exptl_crystal_colour
;
'Tue Mar 19 10:06:31 2013'
;
_exptl_crystal_density_diffrn 4.841
_exptl_crystal_density_method 'not measured'
_exptl_crystal_description
;
'Tue Mar 19 10:06:31 2013'
;
_exptl_crystal_F_000 1212
_exptl_crystal_size_max 0.1
_exptl_crystal_size_mid 0.075
_exptl_crystal_size_min 0.05
_refine_diff_density_max 4.710
_refine_diff_density_min -3.182
_refine_diff_density_rms 0.338
_refine_ls_extinction_coef 0.00099(3)
_refine_ls_extinction_expression Fc^*^=kFc[1+0.001xFc^2^\l^3^/sin(2\q)]^-1/4^
_refine_ls_extinction_method SHELXL
_refine_ls_goodness_of_fit_ref 1.063
_refine_ls_matrix_type full
_refine_ls_number_parameters 115
_refine_ls_number_reflns 4944
_refine_ls_number_restraints 0
_refine_ls_restrained_S_all 1.063
_refine_ls_R_factor_all 0.0473
_refine_ls_R_factor_gt 0.0321
_refine_ls_shift/su_max 0.002
_refine_ls_shift/su_mean 0.000
_refine_ls_structure_factor_coef Fsqd
_refine_ls_weighting_details 'calc w=1/[\s^2^(Fo^2^)+(0.0147P)^2^+6.8797P] where P=(Fo^2^+2Fc^2^)/3'
_refine_ls_weighting_scheme calc
_refine_ls_wR_factor_gt 0.0627
_refine_ls_wR_factor_ref 0.0688
_reflns_number_gt 3879
_reflns_number_total 4944
_reflns_threshold_expression >2sigma(I)
_cod_data_source_file cg500418e_si_004.cif
_cod_data_source_block cs4thmo4o16
_cod_depositor_comments 'Adding full bibliography for 4510525--4510527.cif.'
_cod_original_sg_symbol_H-M P2/c
_cod_database_code 4510526

loop_
_symmetry_equiv_pos_as_xyz
'x, y, z'
'-x, y, -z+1/2'
'-x, -y, -z'
'x, -y, z-1/2'

loop_
_atom_site_label
_atom_site_type_symbol
_atom_site_fract_x
_atom_site_fract_y
_atom_site_fract_z
_atom_site_U_iso_or_equiv
_atom_site_adp_type
_atom_site_occupancy
_atom_site_symmetry_multiplicity
_atom_site_calc_flag
_atom_site_refinement_flags
Th1 Th 0.5000 -0.24568(3) 0.2500 0.00340(5) Uani 1 2 d S
Mo1 Mo 0.17658(3) -0.27652(6) 0.25036(3) 0.00795(7) Uani 1 1 d .
Mo2 Mo 0.40138(3) -0.25410(5) 0.58070(3) 0.00397(6) Uani 1 1 d .
O1 O 0.8708(3) -0.2420(5) 0.3925(3) 0.0151(6) Uani 1 1 d .
O2 O 0.5551(3) -0.1568(5) 0.0566(3) 0.0142(6) Uani 1 1 d .
O3 O 0.3195(3) -0.3205(5) 0.2497(3) 0.0152(6) Uani 1 1 d .
O4 O 0.5990(3) -0.0588(5) -0.1868(3) 0.0160(6) Uani 1 1 d .
O5 O 0.7254(3) -0.3452(5) -0.0626(3) 0.0152(6) Uani 1 1 d .
O6 O 0.4857(3) -0.4557(5) 0.6273(3) 0.0135(6) Uani 1 1 d .
O7 O 0.1410(3) -0.0645(5) 0.3333(3) 0.0181(7) Uani 1 1 d .
O8 O 0.8811(3) -0.4939(5) 0.1879(3) 0.0176(7) Uani 1 1 d .
Cs1 Cs 0.05040(2) -0.23679(4) 0.58283(2) 0.01120(6) Uani 1 1 d .
Cs2 Cs 0.290109(19) -0.24968(4) -0.08273(2) 0.00784(6) Uani 1 1 d .

loop_
_atom_site_aniso_label
_atom_site_aniso_U_11
_atom_site_aniso_U_22
_atom_site_aniso_U_33
_atom_site_aniso_U_23
_atom_site_aniso_U_13
_atom_site_aniso_U_12
Th1 0.00322(8) 0.00325(8) 0.00371(8) 0.000 0.00052(5) 0.000
Mo1 0.00409(13) 0.01121(16) 0.00857(14) -0.00018(11) 0.00072(10) -0.00027(12)
Mo2 0.00356(12) 0.00390(12) 0.00446(12) 0.00007(9) 0.00046(9) 0.00002(10)
O1 0.0122(14) 0.0231(17) 0.0099(13) -0.0012(12) 0.0003(11) -0.0037(12)
O2 0.0192(16) 0.0127(14) 0.0107(13) 0.0002(11) 0.0031(12) -0.0004(12)
O3 0.0069(13) 0.0167(16) 0.0220(17) -0.0025(12) 0.0006(11) 0.0009(12)
O4 0.0227(17) 0.0104(14) 0.0148(15) 0.0034(11) 0.0030(13) 0.0036(12)
O5 0.0098(14) 0.0150(15) 0.0208(16) -0.0006(12) -0.0017(12) 0.0027(12)
O6 0.0138(15) 0.0109(14) 0.0159(15) 0.0041(11) 0.0009(12) 0.0010(11)
O7 0.0135(15) 0.0149(15) 0.0260(18) -0.0079(13) 0.0066(13) -0.0029(12)
O8 0.0147(16) 0.0141(15) 0.0240(18) -0.0071(13) 0.0027(13) -0.0018(12)
Cs1 0.00606(11) 0.01351(12) 0.01404(12) 0.00421(8) 0.00108(8) 0.00031(8)
Cs2 0.00615(11) 0.00732(10) 0.01006(11) 0.00059(8) 0.00119(8) 0.00053(8)

loop_
_atom_type_symbol
_atom_type_description
_atom_type_scat_dispersion_real
_atom_type_scat_dispersion_imag
_atom_type_scat_source
Cs Cs -0.3680 2.1192 'International Tables Vol C Tables 4.2.6.8 and 6.1.1.4'
Mo Mo -1.6832 0.6857 'International Tables Vol C Tables 4.2.6.8 and 6.1.1.4'
O O 0.0106 0.0060 'International Tables Vol C Tables 4.2.6.8 and 6.1.1.4'
Th Th -7.2400 8.8979 'International Tables Vol C Tables 4.2.6.8 and 6.1.1.4'

loop_
_geom_angle_atom_site_label_1
_geom_angle_atom_site_label_2
_geom_angle_atom_site_label_3
_geom_angle
_geom_angle_site_symmetry_1
_geom_angle_site_symmetry_3
O3 Th1 O3 155.58(17) 2_655 .
O3 Th1 O2 76.48(12) 2_655 .
O3 Th1 O2 109.73(12) . .
O3 Th1 O2 109.73(12) 2_655 2_655
O3 Th1 O2 76.48(12) . 2_655
O2 Th1 O2 151.61(16) . 2_655
O3 Th1 O6 75.87(11) 2_655 3_646
O3 Th1 O6 84.28(12) . 3_646
O2 Th1 O6 135.39(11) . 3_646
O2 Th1 O6 71.74(11) 2_655 3_646
O3 Th1 O6 84.28(12) 2_655 4_545
O3 Th1 O6 75.87(11) . 4_545
O2 Th1 O6 71.74(11) . 4_545
O2 Th1 O6 135.39(11) 2_655 4_545
O6 Th1 O6 71.27(16) 3_646 4_545
O3 Th1 O4 131.78(12) 2_655 3_655
O3 Th1 O4 71.18(12) . 3_655
O2 Th1 O4 71.34(11) . 3_655
O2 Th1 O4 85.51(11) 2_655 3_655
O6 Th1 O4 149.94(11) 3_646 3_655
O6 Th1 O4 117.04(11) 4_545 3_655
O3 Th1 O4 71.17(12) 2_655 4_556
O3 Th1 O4 131.78(12) . 4_556
O2 Th1 O4 85.51(11) . 4_556
O2 Th1 O4 71.33(11) 2_655 4_556
O6 Th1 O4 117.04(11) 3_646 4_556
O6 Th1 O4 149.94(11) 4_545 4_556
O4 Th1 O4 71.39(17) 3_655 4_556
O3 Th1 Cs2 135.29(9) 2_655 4_556
O3 Th1 Cs2 65.68(8) . 4_556
O2 Th1 Cs2 112.15(8) . 4_556
O2 Th1 Cs2 43.65(8) 2_655 4_556
O6 Th1 Cs2 112.18(8) 3_646 4_556
O6 Th1 Cs2 140.43(8) 4_545 4_556
O4 Th1 Cs2 41.94(8) 3_655 4_556
O4 Th1 Cs2 66.20(8) 4_556 4_556
O3 Th1 Cs2 65.68(8) 2_655 3_655
O3 Th1 Cs2 135.29(9) . 3_655
O2 Th1 Cs2 43.65(8) . 3_655
O2 Th1 Cs2 112.16(8) 2_655 3_655
O6 Th1 Cs2 140.43(8) 3_646 3_655
O6 Th1 Cs2 112.18(8) 4_545 3_655
O4 Th1 Cs2 66.20(8) 3_655 3_655
O4 Th1 Cs2 41.94(8) 4_556 3_655
Cs2 Th1 Cs2 90.106(8) 4_556 3_655
O3 Th1 Cs2 55.89(8) 2_655 2_655
O3 Th1 Cs2 123.94(8) . 2_655
O2 Th1 Cs2 126.29(8) . 2_655
O2 Th1 Cs2 53.91(8) 2_655 2_655
O6 Th1 Cs2 58.62(8) 3_646 2_655
O6 Th1 Cs2 120.76(8) 4_545 2_655
O4 Th1 Cs2 122.18(8) 3_655 2_655
O4 Th1 Cs2 58.44(8) 4_556 2_655
Cs2 Th1 Cs2 89.628(6) 4_556 2_655
Cs2 Th1 Cs2 90.833(5) 3_655 2_655
O3 Th1 Cs2 123.94(8) 2_655 .
O3 Th1 Cs2 55.89(8) . .
O2 Th1 Cs2 53.91(8) . .
O2 Th1 Cs2 126.29(8) 2_655 .
O6 Th1 Cs2 120.76(8) 3_646 .
O6 Th1 Cs2 58.62(8) 4_545 .
O4 Th1 Cs2 58.44(8) 3_655 .
O4 Th1 Cs2 122.19(8) 4_556 .
Cs2 Th1 Cs2 90.833(5) 4_556 .
Cs2 Th1 Cs2 89.628(6) 3_655 .
Cs2 Th1 Cs2 179.348(7) 2_655 .
O7 Mo1 O1 108.22(17) . 2_655
O7 Mo1 O8 109.16(16) . 2_655
O1 Mo1 O8 109.77(17) 2_655 2_655
O7 Mo1 O3 112.61(16) . .
O1 Mo1 O3 110.62(15) 2_655 .
O8 Mo1 O3 106.43(16) 2_655 .
O7 Mo1 Cs2 117.88(13) . 4_546
O1 Mo1 Cs2 132.74(11) 2_655 4_546
O8 Mo1 Cs2 46.20(11) 2_655 4_546
O3 Mo1 Cs2 61.08(11) . 4_546
O7 Mo1 Cs1 141.82(11) . 4_545
O1 Mo1 Cs1 62.03(11) 2_655 4_545
O8 Mo1 Cs1 51.74(12) 2_655 4_545
O3 Mo1 Cs1 105.03(11) . 4_545
Cs2 Mo1 Cs1 75.069(10) 4_546 4_545
O7 Mo1 Cs2 124.24(12) . .
O1 Mo1 Cs2 40.97(11) 2_655 .
O8 Mo1 Cs2 123.89(12) 2_655 .
O3 Mo1 Cs2 69.67(11) . .
Cs2 Mo1 Cs2 110.990(10) 4_546 .
Cs1 Mo1 Cs2 74.544(8) 4_545 .
O7 Mo1 Cs1 49.53(12) . .
O1 Mo1 Cs1 135.72(11) 2_655 .
O8 Mo1 Cs1 61.41(12) 2_655 .
O3 Mo1 Cs1 113.43(11) . .
Cs2 Mo1 Cs1 75.301(8) 4_546 .
Cs1 Mo1 Cs1 109.321(10) 4_545 .
Cs2 Mo1 Cs1 173.517(12) . .
O7 Mo1 Cs1 60.26(13) . 4
O1 Mo1 Cs1 48.90(11) 2_655 4
O8 Mo1 Cs1 133.07(11) 2_655 4
O3 Mo1 Cs1 119.98(11) . 4
Cs2 Mo1 Cs1 178.014(11) 4_546 4
Cs1 Mo1 Cs1 105.922(11) 4_545 4
Cs2 Mo1 Cs1 70.983(8) . 4
Cs1 Mo1 Cs1 102.721(10) . 4
O7 Mo1 Cs2 35.24(11) . 4_556
O1 Mo1 Cs2 115.46(11) 2_655 4_556
O8 Mo1 Cs2 129.25(12) 2_655 4_556
O3 Mo1 Cs2 78.30(11) . 4_556
Cs2 Mo1 Cs2 108.205(10) 4_546 4_556
Cs1 Mo1 Cs2 176.298(11) 4_545 4_556
Cs2 Mo1 Cs2 105.443(9) . 4_556
Cs1 Mo1 Cs2 70.349(8) . 4_556
Cs1 Mo1 Cs2 70.752(9) 4 4_556
O5 Mo2 O4 109.38(16) 2_655 2_655
O5 Mo2 O2 108.01(16) 2_655 2_655
O4 Mo2 O2 109.99(15) 2_655 2_655
O5 Mo2 O6 109.33(15) 2_655 .
O4 Mo2 O6 109.94(16) 2_655 .
O2 Mo2 O6 110.16(15) 2_655 .
O5 Mo2 Cs2 158.89(11) 2_655 2_655
O4 Mo2 Cs2 89.71(12) 2_655 2_655
O2 Mo2 Cs2 72.02(11) 2_655 2_655
O6 Mo2 Cs2 53.63(10) . 2_655
O5 Mo2 Cs2 48.42(11) 2_655 4_546
O4 Mo2 Cs2 155.43(11) 2_655 4_546
O2 Mo2 Cs2 89.63(11) 2_655 4_546
O6 Mo2 Cs2 74.93(11) . 4_546
Cs2 Mo2 Cs2 110.954(9) 2_655 4_546
O5 Mo2 Cs2 84.78(11) 2_655 4_556
O4 Mo2 Cs2 73.58(11) 2_655 4_556
O2 Mo2 Cs2 53.75(11) 2_655 4_556
O6 Mo2 Cs2 162.30(10) . 4_556
Cs2 Mo2 Cs2 109.991(9) 2_655 4_556
Cs2 Mo2 Cs2 109.423(11) 4_546 4_556
O5 Mo2 Cs2 78.09(11) 2_655 1_556
O4 Mo2 Cs2 49.48(11) 2_655 1_556
O2 Mo2 Cs2 158.47(11) 2_655 1_556
O6 Mo2 Cs2 86.10(11) . 1_556
Cs2 Mo2 Cs2 109.890(10) 2_655 1_556
Cs2 Mo2 Cs2 108.704(9) 4_546 1_556
Cs2 Mo2 Cs2 107.811(9) 4_556 1_556
O5 Mo2 Cs1 23.12(11) 2_655 .
O4 Mo2 Cs1 88.45(12) 2_655 .
O2 Mo2 Cs1 107.86(11) 2_655 .
O6 Mo2 Cs1 127.89(10) . .
Cs2 Mo2 Cs1 177.986(10) 2_655 .
Cs2 Mo2 Cs1 71.026(8) 4_546 .
Cs2 Mo2 Cs1 68.674(8) 4_556 .
Cs2 Mo2 Cs1 69.445(9) 1_556 .
Mo1 O1 Cs2 116.37(15) 2_655 2_655
Mo1 O1 Cs1 153.05(16) 2_655 1_655
Cs2 O1 Cs1 89.41(8) 2_655 1_655
Mo1 O1 Cs1 107.70(14) 2_655 3_656
Cs2 O1 Cs1 99.18(9) 2_655 3_656
Cs1 O1 Cs1 73.43(7) 1_655 3_656
Mo1 O1 Cs1 92.45(12) 2_655 3_646
Cs2 O1 Cs1 96.69(9) 2_655 3_646
Cs1 O1 Cs1 75.89(7) 1_655 3_646
Cs1 O1 Cs1 145.11(10) 3_656 3_646
Mo2 O2 Th1 144.65(17) 2_655 .
Mo2 O2 Cs2 100.71(13) 2_655 3_655
Th1 O2 Cs2 106.67(11) . 3_655
Mo2 O2 Cs2 81.15(11) 2_655 .
Th1 O2 Cs2 95.14(10) . .
Cs2 O2 Cs2 133.82(10) 3_655 .
Mo1 O3 Th1 158.66(19) . .
Mo1 O3 Cs2 91.16(12) . 4_546
Th1 O3 Cs2 106.29(11) . 4_546
Mo2 O4 Th1 142.09(18) 2_655 3_655
Mo2 O4 Cs2 105.99(13) 2_655 2_654
Th1 O4 Cs2 107.38(11) 3_655 2_654
Mo2 O5 Cs1 143.54(17) 2_655 2_655
Mo2 O5 Cs2 107.43(14) 2_655 3_645
Cs1 O5 Cs2 108.04(10) 2_655 3_645
Mo2 O6 Th1 145.22(17) . 3_646
Mo2 O6 Cs2 99.55(12) . 2_655
Th1 O6 Cs2 111.97(11) 3_646 2_655
Mo1 O7 Cs2 124.82(16) . 4_556
Mo1 O7 Cs1 146.58(17) . 3_556
Cs2 O7 Cs1 87.19(8) 4_556 3_556
Mo1 O7 Cs1 106.52(15) . .
Cs2 O7 Cs1 100.66(10) 4_556 .
Cs1 O7 Cs1 72.31(7) 3_556 .
Mo1 O7 Cs1 95.25(14) . 4
Cs2 O7 Cs1 94.06(9) 4_556 4
Cs1 O7 Cs1 70.70(7) 3_556 4
Cs1 O7 Cs1 139.24(11) . 4
Mo1 O8 Cs2 108.75(15) 2_655 3_645
Mo1 O8 Cs1 158.60(17) 2_655 4_645
Cs2 O8 Cs1 91.20(9) 3_645 4_645
Mo1 O8 Cs1 103.36(15) 2_655 3_646
Cs2 O8 Cs1 101.74(10) 3_645 3_646
Cs1 O8 Cs1 79.23(8) 4_645 3_646
Mo1 O8 Cs1 93.45(14) 2_655 2_655
Cs2 O8 Cs1 95.51(9) 3_645 2_655
Cs1 O8 Cs1 76.50(8) 4_645 2_655
Cs1 O8 Cs1 150.38(11) 3_646 2_655
O5 Cs1 O8 124.89(9) 2_655 4_446
O5 Cs1 O1 129.81(9) 2_655 1_455
O8 Cs1 O1 75.95(9) 4_446 1_455
O5 Cs1 O7 152.33(9) 2_655 3_556
O8 Cs1 O7 73.55(9) 4_446 3_556
O1 Cs1 O7 71.06(9) 1_455 3_556
O5 Cs1 O8 71.18(9) 2_655 3_646
O8 Cs1 O8 63.38(11) 4_446 3_646
O1 Cs1 O8 137.39(9) 1_455 3_646
O7 Cs1 O8 106.81(9) 3_556 3_646
O5 Cs1 O7 71.09(9) 2_655 .
O8 Cs1 O7 142.76(9) 4_446 .
O1 Cs1 O7 69.87(9) 1_455 .
O7 Cs1 O7 107.69(7) 3_556 .
O8 Cs1 O7 142.18(9) 3_646 .
O5 Cs1 O1 87.06(9) 2_655 3_656
O8 Cs1 O1 137.32(9) 4_446 3_656
O1 Cs1 O1 106.57(7) 1_455 3_656
O7 Cs1 O1 67.69(8) 3_556 3_656
O8 Cs1 O1 111.64(8) 3_646 3_656
O7 Cs1 O1 68.82(8) . 3_656
O5 Cs1 O1 60.31(8) 2_655 3_646
O8 Cs1 O1 66.68(8) 4_446 3_646
O1 Cs1 O1 104.11(7) 1_455 3_646
O7 Cs1 O1 139.72(8) 3_556 3_646
O8 Cs1 O1 49.14(8) 3_646 3_646
O7 Cs1 O1 107.62(8) . 3_646
O1 Cs1 O1 145.11(10) 3_656 3_646
O5 Cs1 O8 65.57(9) 2_655 2_655
O8 Cs1 O8 103.50(8) 4_446 2_655
O1 Cs1 O8 65.13(8) 1_455 2_655
O7 Cs1 O8 135.22(8) 3_556 2_655
O8 Cs1 O8 111.31(4) 3_646 2_655
O7 Cs1 O8 48.51(8) . 2_655
O1 Cs1 O8 116.34(8) 3_656 2_655
O1 Cs1 O8 63.44(7) 3_646 2_655
O5 Cs1 O7 83.88(8) 2_655 4_556
O8 Cs1 O7 103.22(9) 4_446 4_556
O1 Cs1 O7 140.40(8) 1_455 4_556
O7 Cs1 O7 70.89(10) 3_556 4_556
O8 Cs1 O7 65.74(8) 3_646 4_556
O7 Cs1 O7 112.41(6) . 4_556
O1 Cs1 O7 47.57(8) 3_656 4_556
O1 Cs1 O7 111.84(7) 3_646 4_556
O8 Cs1 O7 147.42(8) 2_655 4_556
O5 Cs1 Cs1 118.41(7) 2_655 3_556
O8 Cs1 Cs1 115.77(6) 4_446 3_556
O1 Cs1 Cs1 55.48(6) 1_455 3_556
O7 Cs1 Cs1 53.86(7) 3_556 3_556
O8 Cs1 Cs1 156.15(6) 3_646 3_556
O7 Cs1 Cs1 53.84(6) . 3_556
O1 Cs1 Cs1 51.10(6) 3_656 3_556
O1 Cs1 Cs1 154.57(5) 3_646 3_556
O8 Cs1 Cs1 92.29(5) 2_655 3_556
O7 Cs1 Cs1 92.62(5) 4_556 3_556
O5 Cs1 Cs1 112.52(7) 2_655 2_556
O8 Cs1 Cs1 53.09(7) 4_446 2_556
O1 Cs1 Cs1 115.21(6) 1_455 2_556
O7 Cs1 Cs1 59.15(7) 3_556 2_556
O8 Cs1 Cs1 47.68(6) 3_646 2_556
O7 Cs1 Cs1 159.43(6) . 2_556
O1 Cs1 Cs1 90.88(5) 3_656 2_556
O1 Cs1 Cs1 90.81(5) 3_646 2_556
O8 Cs1 Cs1 152.04(5) 2_655 2_556
O7 Cs1 Cs1 50.16(5) 4_556 2_556
Cs1 Cs1 Cs1 111.040(9) 3_556 2_556
O7 Cs2 O1 77.80(9) 4 2_655
O7 Cs2 O8 78.83(10) 4 3_645
O1 Cs2 O8 78.92(9) 2_655 3_645
O7 Cs2 O5 136.37(9) 4 3_645
O1 Cs2 O5 65.62(9) 2_655 3_645
O8 Cs2 O5 71.73(9) 3_645 3_645
O7 Cs2 O6 144.42(9) 4 2_655
O1 Cs2 O6 137.14(9) 2_655 2_655
O8 Cs2 O6 109.73(9) 3_645 2_655
O5 Cs2 O6 77.23(8) 3_645 2_655
O7 Cs2 O4 75.01(9) 4 2_654
O1 Cs2 O4 152.02(9) 2_655 2_654
O8 Cs2 O4 101.98(9) 3_645 2_654
O5 Cs2 O4 141.70(8) 3_645 2_654
O6 Cs2 O4 69.44(9) 2_655 2_654
O7 Cs2 O2 80.75(9) 4 3_655
O1 Cs2 O2 108.84(9) 2_655 3_655
O8 Cs2 O2 156.02(9) 3_645 3_655
O5 Cs2 O2 132.24(8) 3_645 3_655
O6 Cs2 O2 80.50(8) 2_655 3_655
O4 Cs2 O2 60.32(8) 2_654 3_655
O7 Cs2 O3 117.80(9) 4 4_545
O1 Cs2 O3 119.62(9) 2_655 4_545
O8 Cs2 O3 52.49(8) 3_645 4_545
O5 Cs2 O3 66.49(8) 3_645 4_545
O6 Cs2 O3 57.47(8) 2_655 4_545
O4 Cs2 O3 79.68(8) 2_654 4_545
O2 Cs2 O3 130.42(8) 3_655 4_545
O7 Cs2 O2 126.15(9) 4 .
O1 Cs2 O2 107.37(8) 2_655 .
O8 Cs2 O2 154.80(8) 3_645 .
O5 Cs2 O2 88.40(8) 3_645 .
O6 Cs2 O2 49.00(8) 2_655 .
O4 Cs2 O2 83.86(8) 2_654 .
O2 Cs2 O2 46.18(10) 3_655 .
O3 Cs2 O2 105.80(7) 4_545 .
O7 Cs2 Mo2 130.04(7) 4 2_655
O1 Cs2 Mo2 132.87(6) 2_655 2_655
O8 Cs2 Mo2 136.03(6) 3_645 2_655
O5 Cs2 Mo2 93.10(6) 3_645 2_655
O6 Cs2 Mo2 26.82(6) 2_655 2_655
O4 Cs2 Mo2 64.71(6) 2_654 2_655
O2 Cs2 Mo2 54.44(6) 3_655 2_655
O3 Cs2 Mo2 83.55(5) 4_545 2_655
O2 Cs2 Mo2 26.83(5) . 2_655
O7 Cs2 Mo1 99.68(7) 4 4_545
O1 Cs2 Mo1 96.76(7) 2_655 4_545
O8 Cs2 Mo1 25.05(6) 3_645 4_545
O5 Cs2 Mo1 63.76(6) 3_645 4_545
O6 Cs2 Mo1 84.69(6) 2_655 4_545
O4 Cs2 Mo1 94.22(6) 2_654 4_545
O2 Cs2 Mo1 153.77(6) 3_655 4_545
O3 Cs2 Mo1 27.76(5) 4_545 4_545
O2 Cs2 Mo1 131.26(5) . 4_545
Mo2 Cs2 Mo1 111.159(9) 2_655 4_545
O7 Cs2 Mo2 160.46(6) 4 4_545
O1 Cs2 Mo2 85.08(6) 2_655 4_545
O8 Cs2 Mo2 88.75(7) 3_645 4_545
O5 Cs2 Mo2 24.15(6) 3_645 4_545
O6 Cs2 Mo2 54.29(6) 2_655 4_545
O4 Cs2 Mo2 122.81(6) 2_654 4_545
O2 Cs2 Mo2 114.12(6) 3_655 4_545
O3 Cs2 Mo2 63.20(6) 4_545 4_545
O2 Cs2 Mo2 68.00(5) . 4_545
Mo2 Cs2 Mo2 69.045(9) 2_655 4_545
Mo1 Cs2 Mo2 72.817(10) 4_545 4_545

loop_
_geom_bond_atom_site_label_1
_geom_bond_atom_site_label_2
_geom_bond_distance
_geom_bond_site_symmetry_2
Th1 O3 2.343(3) 2_655
Th1 O3 2.343(3) .
Th1 O2 2.399(3) .
Th1 O2 2.399(3) 2_655
Th1 O6 2.433(3) 3_646
Th1 O6 2.433(3) 4_545
Th1 O4 2.482(3) 3_655
Th1 O4 2.482(3) 4_556
Th1 Cs2 4.6421(3) 4_556
Th1 Cs2 4.6421(3) 3_655
Th1 Cs2 4.6456(4) 2_655
Th1 Cs2 4.6456(4) .
Mo1 O7 1.755(3) .
Mo1 O1 1.758(3) 2_655
Mo1 O8 1.764(3) 2_655
Mo1 O3 1.837(3) .
Mo1 Cs2 3.9444(5) 4_546
Mo1 Cs1 4.0762(5) 4_545
Mo1 Cs2 4.0872(5) .
Mo1 Cs1 4.1448(5) .
Mo1 Cs1 4.2168(5) 4
Mo1 Cs2 4.2255(5) 4_556
Mo2 O5 1.730(3) 2_655
Mo2 O4 1.775(3) 2_655
Mo2 O2 1.788(3) 2_655
Mo2 O6 1.791(3) .
Mo2 Cs2 3.9152(5) 2_655
Mo2 Cs2 4.0347(5) 4_546
Mo2 Cs2 4.0757(5) 4_556
Mo2 Cs2 4.1106(5) 1_556
Mo2 Cs1 4.4556(5) .
O1 Mo1 1.758(3) 2_655
O1 Cs2 2.991(3) 2_655
O1 Cs1 3.151(3) 1_655
O1 Cs1 3.336(3) 3_656
O1 Cs1 3.603(3) 3_646
O2 Mo2 1.788(3) 2_655
O2 Cs2 3.345(3) 3_655
O2 Cs2 3.769(3) .
O3 Cs2 3.453(4) 4_546
O4 Mo2 1.775(3) 2_655
O4 Th1 2.482(3) 3_655
O4 Cs2 3.251(3) 2_654
O5 Mo2 1.730(3) 2_655
O5 Cs1 2.944(3) 2_655
O5 Cs2 3.163(3) 3_645
O6 Th1 2.433(3) 3_646
O6 Cs2 3.197(3) 2_655
O7 Cs2 2.970(3) 4_556
O7 Cs1 3.288(3) 3_556
O7 Cs1 3.289(4) .
O7 Cs1 3.677(4) 4
O8 Mo1 1.764(3) 2_655
O8 Cs2 3.007(3) 3_645
O8 Cs1 3.043(3) 4_645
O8 Cs1 3.290(4) 3_646
O8 Cs1 3.646(4) 2_655
Cs1 O5 2.944(3) 2_655
Cs1 O8 3.043(3) 4_446
Cs1 O1 3.151(3) 1_455
Cs1 O7 3.288(3) 3_556
Cs1 O8 3.290(4) 3_646
Cs1 O1 3.336(3) 3_656
Cs1 O1 3.603(3) 3_646
Cs1 O8 3.646(4) 2_655
Cs1 O7 3.677(4) 4_556
Cs1 Cs1 3.8803(6) 3_556
Cs1 Cs1 4.0421(6) 2_556
Cs2 O7 2.970(3) 4
Cs2 O1 2.991(3) 2_655
Cs2 O8 3.007(3) 3_645
Cs2 O5 3.163(3) 3_645
Cs2 O6 3.197(3) 2_655
Cs2 O4 3.251(3) 2_654
Cs2 O2 3.345(3) 3_655
Cs2 O3 3.453(4) 4_545
Cs2 Mo2 3.9152(5) 2_655
Cs2 Mo1 3.9444(5) 4_545
Cs2 Mo2 4.0348(5) 4_545

loop_
_geom_torsion_atom_site_label_1
_geom_torsion_atom_site_label_2
_geom_torsion_atom_site_label_3
_geom_torsion_atom_site_label_4
_geom_torsion
_geom_torsion_site_symmetry_1
_geom_torsion_site_symmetry_4
O3 Th1 O2 Mo2 70.4(3) 2_655 2_655
O3 Th1 O2 Mo2 -84.9(3) . 2_655
O2 Th1 O2 Mo2 177.0(3) 2_655 2_655
O6 Th1 O2 Mo2 17.4(4) 3_646 2_655
O6 Th1 O2 Mo2 -17.9(3) 4_545 2_655
O4 Th1 O2 Mo2 -146.0(3) 3_655 2_655
O4 Th1 O2 Mo2 142.1(3) 4_556 2_655
Cs2 Th1 O2 Mo2 -155.8(3) 4_556 2_655
Cs2 Th1 O2 Mo2 139.3(4) 3_655 2_655
Cs2 Th1 O2 Mo2 97.3(3) 2_655 2_655
Cs2 Th1 O2 Mo2 -81.9(3) . 2_655
O3 Th1 O2 Cs2 -68.81(12) 2_655 3_655
O3 Th1 O2 Cs2 135.87(11) . 3_655
O2 Th1 O2 Cs2 37.76(7) 2_655 3_655
O6 Th1 O2 Cs2 -121.85(14) 3_646 3_655
O6 Th1 O2 Cs2 -157.17(14) 4_545 3_655
O4 Th1 O2 Cs2 74.75(12) 3_655 3_655
O4 Th1 O2 Cs2 2.89(11) 4_556 3_655
Cs2 Th1 O2 Cs2 64.92(10) 4_556 3_655
Cs2 Th1 O2 Cs2 -41.96(13) 2_655 3_655
Cs2 Th1 O2 Cs2 138.81(13) . 3_655
O3 Th1 O2 Cs2 152.38(12) 2_655 .
O3 Th1 O2 Cs2 -2.94(12) . .
O2 Th1 O2 Cs2 -101.05(6) 2_655 .
O6 Th1 O2 Cs2 99.34(15) 3_646 .
O6 Th1 O2 Cs2 64.02(10) 4_545 .
O4 Th1 O2 Cs2 -64.06(10) 3_655 .
O4 Th1 O2 Cs2 -135.92(10) 4_556 .
Cs2 Th1 O2 Cs2 -73.89(7) 4_556 .
Cs2 Th1 O2 Cs2 -138.81(13) 3_655 .
Cs2 Th1 O2 Cs2 179.230(8) 2_655 .
O7 Mo1 O3 Th1 -34.9(6) . .
O1 Mo1 O3 Th1 86.3(5) 2_655 .
O8 Mo1 O3 Th1 -154.5(5) 2_655 .
Cs2 Mo1 O3 Th1 -145.3(6) 4_546 .
Cs1 Mo1 O3 Th1 151.6(5) 4_545 .
Cs2 Mo1 O3 Th1 84.8(5) . .
Cs1 Mo1 O3 Th1 -89.1(5) . .
Cs1 Mo1 O3 Th1 32.7(6) 4 .
Cs2 Mo1 O3 Th1 -26.7(5) 4_556 .
O7 Mo1 O3 Cs2 110.41(15) . 4_546
O1 Mo1 O3 Cs2 -128.36(13) 2_655 4_546
O8 Mo1 O3 Cs2 -9.16(16) 2_655 4_546
Cs1 Mo1 O3 Cs2 -63.06(8) 4_545 4_546
Cs2 Mo1 O3 Cs2 -129.87(9) . 4_546
Cs1 Mo1 O3 Cs2 56.26(9) . 4_546
Cs1 Mo1 O3 Cs2 178.074(14) 4 4_546
Cs2 Mo1 O3 Cs2 118.61(7) 4_556 4_546
O3 Th1 O3 Mo1 179.1(5) 2_655 .
O2 Th1 O3 Mo1 -80.0(5) . .
O2 Th1 O3 Mo1 71.0(5) 2_655 .
O6 Th1 O3 Mo1 143.6(5) 3_646 .
O6 Th1 O3 Mo1 -144.3(5) 4_545 .
O4 Th1 O3 Mo1 -18.8(5) 3_655 .
O4 Th1 O3 Mo1 22.0(6) 4_556 .
Cs2 Th1 O3 Mo1 26.1(5) 4_556 .
Cs2 Th1 O3 Mo1 -36.9(6) 3_655 .
Cs2 Th1 O3 Mo1 97.9(5) 2_655 .
Cs2 Th1 O3 Mo1 -82.9(5) . .
O3 Th1 O3 Cs2 35.41(7) 2_655 4_546
O2 Th1 O3 Cs2 136.30(11) . 4_546
O2 Th1 O3 Cs2 -72.65(11) 2_655 4_546
O6 Th1 O3 Cs2 -0.09(11) 3_646 4_546
O6 Th1 O3 Cs2 72.00(11) 4_545 4_546
O4 Th1 O3 Cs2 -162.48(14) 3_655 4_546
O4 Th1 O3 Cs2 -121.64(13) 4_556 4_546
Cs2 Th1 O3 Cs2 -117.58(11) 4_556 4_546
Cs2 Th1 O3 Cs2 179.390(7) 3_655 4_546
Cs2 Th1 O3 Cs2 -45.80(13) 2_655 4_546
Cs2 Th1 O3 Cs2 133.44(13) . 4_546
O5 Mo2 O6 Th1 -39.1(3) 2_655 3_646
O4 Mo2 O6 Th1 81.0(3) 2_655 3_646
O2 Mo2 O6 Th1 -157.6(3) 2_655 3_646
Cs2 Mo2 O6 Th1 155.1(4) 2_655 3_646
Cs2 Mo2 O6 Th1 -73.7(3) 4_546 3_646
Cs2 Mo2 O6 Th1 179.48(6) 4_556 3_646
Cs2 Mo2 O6 Th1 36.8(3) 1_556 3_646
Cs1 Mo2 O6 Th1 -23.2(4) . 3_646
O5 Mo2 O6 Cs2 165.80(13) 2_655 2_655
O4 Mo2 O6 Cs2 -74.11(15) 2_655 2_655
O2 Mo2 O6 Cs2 47.25(16) 2_655 2_655
Cs2 Mo2 O6 Cs2 131.17(10) 4_546 2_655
Cs2 Mo2 O6 Cs2 24.4(4) 4_556 2_655
Cs2 Mo2 O6 Cs2 -118.27(8) 1_556 2_655
Cs1 Mo2 O6 Cs2 -178.343(14) . 2_655
O1 Mo1 O7 Cs2 -108.6(2) 2_655 4_556
O8 Mo1 O7 Cs2 131.99(19) 2_655 4_556
O3 Mo1 O7 Cs2 14.0(3) . 4_556
Cs2 Mo1 O7 Cs2 82.16(19) 4_546 4_556
Cs1 Mo1 O7 Cs2 -176.22(3) 4_545 4_556
Cs2 Mo1 O7 Cs2 -66.1(2) . 4_556
Cs1 Mo1 O7 Cs2 116.2(2) . 4_556
Cs1 Mo1 O7 Cs2 -98.66(19) 4 4_556
O1 Mo1 O7 Cs1 52.5(3) 2_655 3_556
O8 Mo1 O7 Cs1 -67.0(3) 2_655 3_556
O3 Mo1 O7 Cs1 175.1(3) . 3_556
Cs2 Mo1 O7 Cs1 -116.8(3) 4_546 3_556
Cs1 Mo1 O7 Cs1 -15.2(5) 4_545 3_556
Cs2 Mo1 O7 Cs1 95.0(3) . 3_556
Cs1 Mo1 O7 Cs1 -82.8(3) . 3_556
Cs1 Mo1 O7 Cs1 62.4(3) 4 3_556
Cs2 Mo1 O7 Cs1 161.1(5) 4_556 3_556
O1 Mo1 O7 Cs1 135.23(14) 2_655 .
O8 Mo1 O7 Cs1 15.80(19) 2_655 .
O3 Mo1 O7 Cs1 -102.18(15) . .
Cs2 Mo1 O7 Cs1 -34.03(15) 4_546 .
Cs1 Mo1 O7 Cs1 67.6(2) 4_545 .
Cs2 Mo1 O7 Cs1 177.71(2) . .
Cs1 Mo1 O7 Cs1 145.15(15) 4 .
Cs2 Mo1 O7 Cs1 -116.2(2) 4_556 .
O1 Mo1 O7 Cs1 -9.92(15) 2_655 4
O8 Mo1 O7 Cs1 -129.35(13) 2_655 4
O3 Mo1 O7 Cs1 112.67(14) . 4
Cs2 Mo1 O7 Cs1 -179.179(13) 4_546 4
Cs1 Mo1 O7 Cs1 -77.56(18) 4_545 4
Cs2 Mo1 O7 Cs1 32.56(14) . 4
Cs1 Mo1 O7 Cs1 -145.15(15) . 4
Cs2 Mo1 O7 Cs1 98.66(19) 4_556 4
Mo1 O7 Cs1 O5 64.15(15) . 2_655
Cs2 O7 Cs1 O5 -67.30(10) 4_556 2_655
Cs1 O7 Cs1 O5 -150.85(9) 3_556 2_655
Cs1 O7 Cs1 O5 -176.49(18) 4 2_655
Mo1 O7 Cs1 O8 -59.1(2) . 4_446
Cs2 O7 Cs1 O8 169.44(11) 4_556 4_446
Cs1 O7 Cs1 O8 85.89(14) 3_556 4_446
Cs1 O7 Cs1 O8 60.3(2) 4 4_446
Mo1 O7 Cs1 O1 -83.67(15) . 1_455
Cs2 O7 Cs1 O1 144.88(12) 4_556 1_455
Cs1 O7 Cs1 O1 61.33(8) 3_556 1_455
Cs1 O7 Cs1 O1 35.69(15) 4 1_455
Mo1 O7 Cs1 O7 -145.00(18) . 3_556
Cs2 O7 Cs1 O7 83.55(9) 4_556 3_556
Cs1 O7 Cs1 O7 0.0 3_556 3_556
Cs1 O7 Cs1 O7 -25.64(11) 4 3_556
Mo1 O7 Cs1 O8 60.1(2) . 3_646
Cs2 O7 Cs1 O8 -71.39(16) 4_556 3_646
Cs1 O7 Cs1 O8 -154.94(11) 3_556 3_646
Cs1 O7 Cs1 O8 179.42(12) 4 3_646
Mo1 O7 Cs1 O1 158.43(17) . 3_656
Cs2 O7 Cs1 O1 26.98(9) 4_556 3_656
Cs1 O7 Cs1 O1 -56.57(7) 3_556 3_656
Cs1 O7 Cs1 O1 -82.21(16) 4 3_656
Mo1 O7 Cs1 O1 15.31(17) . 3_646
Cs2 O7 Cs1 O1 -116.14(9) 4_556 3_646
Cs1 O7 Cs1 O1 160.31(6) 3_556 3_646
Cs1 O7 Cs1 O1 134.67(15) 4 3_646
Mo1 O7 Cs1 O8 -9.56(12) . 2_655
Cs2 O7 Cs1 O8 -141.01(15) 4_556 2_655
Cs1 O7 Cs1 O8 135.44(12) 3_556 2_655
Cs1 O7 Cs1 O8 109.80(19) 4 2_655
Mo1 O7 Cs1 O7 138.89(8) . 4_556
Cs2 O7 Cs1 O7 7.44(13) 4_556 4_556
Cs1 O7 Cs1 O7 -76.11(11) 3_556 4_556
Cs1 O7 Cs1 O7 -101.7(2) 4 4_556
Mo1 O7 Cs1 Cs1 -145.00(18) . 3_556
Cs2 O7 Cs1 Cs1 83.55(8) 4_556 3_556
Cs1 O7 Cs1 Cs1 -25.64(11) 4 3_556
Mo1 O7 Cs1 Cs1 167.99(5) . 2_556
Cs2 O7 Cs1 Cs1 36.5(2) 4_556 2_556
Cs1 O7 Cs1 Cs1 -47.0(2) 3_556 2_556
Cs1 O7 Cs1 Cs1 -72.6(3) 4 2_556
Mo2 O2 Cs2 O7 -108.71(13) 2_655 4
Th1 O2 Cs2 O7 106.72(12) . 4
Cs2 O2 Cs2 O7 -12.32(18) 3_655 4
Mo2 O2 Cs2 O1 163.90(11) 2_655 2_655
Th1 O2 Cs2 O1 19.33(12) . 2_655
Cs2 O2 Cs2 O1 -99.71(14) 3_655 2_655
Mo2 O2 Cs2 O8 62.8(2) 2_655 3_645
Th1 O2 Cs2 O8 -81.7(2) . 3_645
Cs2 O2 Cs2 O8 159.23(17) 3_655 3_645
Mo2 O2 Cs2 O5 100.09(12) 2_655 3_645
Th1 O2 Cs2 O5 -44.48(10) . 3_645
Cs2 O2 Cs2 O5 -163.52(14) 3_655 3_645
Mo2 O2 Cs2 O6 25.67(10) 2_655 2_655
Th1 O2 Cs2 O6 -118.90(14) . 2_655
Cs2 O2 Cs2 O6 122.06(17) 3_655 2_655
Mo2 O2 Cs2 O4 -42.34(11) 2_655 2_654
Th1 O2 Cs2 O4 173.09(11) . 2_654
Cs2 O2 Cs2 O4 54.05(13) 3_655 2_654
Mo2 O2 Cs2 O2 -96.39(16) 2_655 3_655
Th1 O2 Cs2 O2 119.04(18) . 3_655
Cs2 O2 Cs2 O2 0.0 3_655 3_655
Mo2 O2 Cs2 O3 35.09(12) 2_655 4_545
Th1 O2 Cs2 O3 -109.48(10) . 4_545
Cs2 O2 Cs2 O3 131.48(13) 3_655 4_545
Th1 O2 Cs2 Mo2 -144.57(17) . 2_655
Cs2 O2 Cs2 Mo2 96.39(16) 3_655 2_655
Mo2 O2 Cs2 Mo1 47.90(13) 2_655 4_545
Th1 O2 Cs2 Mo1 -96.67(9) . 4_545
Cs2 O2 Cs2 Mo1 144.29(9) 3_655 4_545
Mo2 O2 Cs2 Mo2 86.80(10) 2_655 4_545
Th1 O2 Cs2 Mo2 -57.77(7) . 4_545
Cs2 O2 Cs2 Mo2 -176.81(14) 3_655 4_545
